data_1575547
loop_
_publ_author_name
'Li, Longfei'
'Zhang, Beijing'
'Xie, Yi'
'Xiong, Qi'
'Zhong, Yuanbo'
'Jiang, Yansong'
'Wang, Yu'
'Wang, Haobing'
'Jiang, Shang-Da'
'Zhou, Shen'
'Jiang, Xing'

_publ_section_title
;
 An acetylene-bridged ferrocene macrocycle: efficient synthesis and
 electron transfer mechanism in mixed-valence systems.
;
_journal_issue 37
_journal_name_full 'Chemical science'
_journal_page_first 17268
_journal_page_last 17275
_journal_paper_doi 10.1039/d5sc02322j
_journal_volume 16
_journal_year 2025
_chemical_formula_moiety 'C36 H30 Fe3, C H2 Cl2'
_chemical_formula_sum 'C37 H32 Cl2 Fe3'
_chemical_formula_weight 715.07
_space_group_crystal_system triclinic
_space_group_IT_number 2
_space_group_name_Hall '-P 1'
_space_group_name_H-M_alt 'P -1'
_atom_sites_solution_hydrogens geom
_atom_sites_solution_primary dual
_atom_sites_solution_secondary difmap
_audit_creation_date 2025-05-12
_audit_creation_method
;
Olex2 1.5
(compiled 2022.04.07 svn.rca3783a0 for OlexSys, GUI svn.r6498)
;
_audit_update_record
;
2025-05-23 deposited with the CCDC.	2025-08-12 downloaded from the CCDC.
;
_cell_angle_alpha 78.104(13)
_cell_angle_beta 64.935(15)
_cell_angle_gamma 60.235(14)
_cell_formula_units_Z 2
_cell_length_a 11.8646(16)
_cell_length_b 11.9852(17)
_cell_length_c 13.0247(18)
_cell_measurement_reflns_used 3916
_cell_measurement_temperature 150.00(10)
_cell_measurement_theta_max 30.4260
_cell_measurement_theta_min 2.1050
_cell_volume 1456.3(4)
_computing_cell_refinement 'CrysAlisPro 1.171.44.91a (Rigaku OD, 2025)'
_computing_data_collection 'CrysAlisPro system (CCD 42.73a 64-bit (release 27-10-2022))'
_computing_data_reduction 'CrysAlisPro 1.171.44.91a (Rigaku OD, 2025)'
_computing_molecular_graphics 'Olex2 1.5 (Dolomanov et al., 2009)'
_computing_publication_material 'Olex2 1.5 (Dolomanov et al., 2009)'
_computing_structure_refinement 'SHELXL 2019/3 (Sheldrick, 2015)'
_computing_structure_solution 'SHELXT 2018/2 (Sheldrick, 2018)'
_diffrn_ambient_environment N~2~
_diffrn_ambient_temperature 150.00(10)
_diffrn_detector 'Hybrid Pixel Array Detector'
_diffrn_detector_area_resol_mean 10.0000
_diffrn_detector_type HyPix
_diffrn_measured_fraction_theta_full 0.968
_diffrn_measured_fraction_theta_max 0.704
_diffrn_measurement_details
;
List of Runs (angles in degrees, time in seconds):

  # Type    Start    End  Width  t~exp~   \w     \q     \k     \f   Frames
#--------------------------------------------------------------------------
  1  \w    -76.00   6.00   0.50    1.50    --   -4.93 -48.00  69.00  164
  2  \w    -14.00  31.00   0.50    1.50    --    4.00 -99.00   0.00   90
  3  \w      9.00  34.00   0.50    1.50    --    4.00 -99.00 -30.00   50
  4  \w    -12.00  15.00   0.50    1.50    --    4.00 -99.00-180.00   54
  5  \w    -16.00  67.00   0.50    1.50    --   -4.93  48.00-142.00  166
;
_diffrn_measurement_device 'four-circle diffractometer'
_diffrn_measurement_device_type 'XtaLAB Synergy R, DW system, HyPix'
_diffrn_measurement_method '\w scans'
_diffrn_orient_matrix_type 'CrysAlisPro convention (1999,Acta A55,543-557)'
_diffrn_orient_matrix_UB_11 -0.0324438000
_diffrn_orient_matrix_UB_12 -0.0324736000
_diffrn_orient_matrix_UB_13 -0.0074706000
_diffrn_orient_matrix_UB_21 0.0103886000
_diffrn_orient_matrix_UB_22 0.0234230000
_diffrn_orient_matrix_UB_23 -0.0558840000
_diffrn_orient_matrix_UB_31 0.0663335000
_diffrn_orient_matrix_UB_32 -0.0552102000
_diffrn_orient_matrix_UB_33 -0.0209017000
_diffrn_radiation_monochromator mirror
_diffrn_radiation_probe x-ray
_diffrn_radiation_type 'Mo K\a'
_diffrn_radiation_wavelength 0.71073
_diffrn_reflns_av_R_equivalents 0.0971
_diffrn_reflns_av_unetI/netI 0.0385
_diffrn_reflns_Laue_measured_fraction_full 0.968
_diffrn_reflns_Laue_measured_fraction_max 0.704
_diffrn_reflns_limit_h_max 15
_diffrn_reflns_limit_h_min -15
_diffrn_reflns_limit_k_max 15
_diffrn_reflns_limit_k_min -16
_diffrn_reflns_limit_l_max 16
_diffrn_reflns_limit_l_min -16
_diffrn_reflns_number 10851
_diffrn_reflns_point_group_measured_fraction_full 0.968
_diffrn_reflns_point_group_measured_fraction_max 0.704
_diffrn_reflns_theta_full 25.242
_diffrn_reflns_theta_max 31.373
_diffrn_reflns_theta_min 1.957
_diffrn_source 'Rotating-anode X-ray tube'
_diffrn_source_target Mo
_diffrn_source_type 'Rigaku (Mo) X-ray Source'
_exptl_absorpt_coefficient_mu 1.685
_exptl_absorpt_correction_T_max 1.00000
_exptl_absorpt_correction_T_min 0.53363
_exptl_absorpt_correction_type multi-scan
_exptl_absorpt_process_details
;
CrysAlisPro 1.171.44.91a (Rigaku Oxford Diffraction, 2025)
Empirical absorption correction using spherical harmonics,
implemented in SCALE3 ABSPACK scaling algorithm.
;
_exptl_crystal_colour 'clear light colourless'
_exptl_crystal_colour_lustre clear
_exptl_crystal_colour_modifier light
_exptl_crystal_colour_primary colourless
_exptl_crystal_density_diffrn 1.631
_exptl_crystal_density_method 'not measured'
_exptl_crystal_description block
_exptl_crystal_F_000 732
_exptl_crystal_recrystallization_method
'The crystals were growth by means of evaporation of a mixture of n-hexane and toluene at RT.'
_exptl_crystal_size_max 0.13
_exptl_crystal_size_mid 0.12
_exptl_crystal_size_min 0.1
_refine_diff_density_max 1.367
_refine_diff_density_min -0.921
_refine_diff_density_rms 0.141
_refine_ls_extinction_method none
_refine_ls_goodness_of_fit_ref 0.997
_refine_ls_hydrogen_treatment constr
_refine_ls_matrix_type full
_refine_ls_number_parameters 380
_refine_ls_number_reflns 10851
_refine_ls_number_restraints 0
_refine_ls_restrained_S_all 0.997
_refine_ls_R_factor_all 0.0730
_refine_ls_R_factor_gt 0.0639
_refine_ls_shift/su_max 0.000
_refine_ls_shift/su_mean 0.000
_refine_ls_structure_factor_coef Fsqd
_refine_ls_weighting_details 'w=1/[\s^2^(Fo^2^)+(0.1429P)^2^] where P=(Fo^2^+2Fc^2^)/3'
_refine_ls_weighting_scheme calc
_refine_ls_wR_factor_gt 0.1714
_refine_ls_wR_factor_ref 0.1790
_reflns_Friedel_coverage 0.000
_reflns_number_gt 9151
_reflns_number_total 10851
_reflns_threshold_expression 'I > 2\s(I)'
_twin_special_details
;
Component 2 rotated by -179.9257\% 
around [-0.00 1.00 -0.03] (reciprocal) or [-0.45 0.89 -0.00] (direct)
;
_cod_data_source_file d5sc02322j2.cif
_cod_data_source_block vinylfc3mer_twin1_hklf5
_cod_depositor_comments 'Adding full bibliography for 1575546--1575548.cif.'
_cod_database_code 1575547
_shelx_shelxl_version_number 2019/3
_chemical_oxdiff_formula FeCH
_shelx_space_group_comment
;
The symmetry employed for this shelxl refinement is uniquely defined
by the following loop, which should always be used as a source of
symmetry information in preference to the above space-group names.
They are only intended as comments.
;
_shelx_estimated_absorpt_t_max 0.850
_shelx_estimated_absorpt_t_min 0.811
_exptl_crystal_mounting_method
;
 Crystals were removed from the crystallisation vial and immediately
 coated with polybutenes oil (CAS: 9003-29-6) on a glass slide.
 A suitable single crystal coated with polybutenes oil as less as possible
 was sealed in capillary tube filled with argon. The capillary tube with
 single crystal was mounted on copper pin with solid paraffin.
;
_diffrn_oxdiff_digest_od_ed
;

;
_olex2_refinement_description
;
1. Twinned data refinement
 Scales: 0.58889
 0.41111
2.a Secondary CH2 refined with riding coordinates:
 C37(H37A,H37B)
2.b Aromatic/amide H refined with riding coordinates:
 C13(H13), C10(H10), C21(H21), C14(H14), C15(H15), C35(H35), C16(H16), C3(H3),
 C12(H12), C11(H11), C2(H2), C33(H33), C1(H1), C9(H9), C24(H24), C22(H22),
 C18(H18), C25(H25), C4(H4), C26(H26), C19(H19), C23(H23), C34(H34), C36(H36),
 C27(H27), C28(H28), C31(H31), C7(H7), C30(H30), C6(H6)
;
_olex2_submission_special_instructions 'No special instructions were received'
_oxdiff_exptl_absorpt_empirical_details
;
Empirical correction (ABSPACK) includes:
- Absorption correction using spherical harmonics
- Frame scaling
;
_oxdiff_exptl_absorpt_empirical_full_max 2.446
_oxdiff_exptl_absorpt_empirical_full_min 0.326
_oxdiff_twin_integration_method simultaneous
_oxdiff_twin_items 2

loop_
_space_group_symop_operation_xyz
'x, y, z'
'-x, -y, -z'

loop_
_atom_site_label
_atom_site_type_symbol
_atom_site_fract_x
_atom_site_fract_y
_atom_site_fract_z
_atom_site_U_iso_or_equiv
_atom_site_adp_type
_atom_site_occupancy
_atom_site_site_symmetry_order
_atom_site_calc_flag
_atom_site_refinement_flags_posn
_atom_site_refinement_flags_adp
_atom_site_refinement_flags_occupancy
_atom_site_disorder_assembly
_atom_site_disorder_group
Fe1 Fe 0.97378(6) 0.18836(4) 0.15364(5) 0.01321(16) Uani 1 1 d . . . . .
Fe2 Fe 0.34810(6) 0.16236(4) 0.34649(5) 0.01286(16) Uani 1 1 d . . . . .
Fe3 Fe 0.38083(6) 0.69543(4) 0.25733(5) 0.01309(16) Uani 1 1 d . . . . .
Cl1 Cl 0.22686(14) 0.36173(11) 0.74141(12) 0.0336(3) Uani 1 1 d . . . . .
Cl2 Cl -0.06482(15) 0.48541(12) 0.76339(15) 0.0444(4) Uani 1 1 d . . . . .
C17 C 0.2494(4) 0.3135(3) 0.4582(4) 0.0152(8) Uani 1 1 d . . . . .
C13 C 0.3535(4) 0.2008(3) 0.4900(4) 0.0166(8) Uani 1 1 d . . . . .
H13 H 0.433692 0.193884 0.496138 0.020 Uiso 1 1 calc R U . . .
C8 C 0.5359(4) 0.1407(3) 0.2216(4) 0.0172(8) Uani 1 1 d . . . . .
C10 C 0.4139(5) 0.0391(4) 0.2197(4) 0.0223(9) Uani 1 1 d . . . . .
H10 H 0.386355 -0.024902 0.225981 0.027 Uiso 1 1 calc R U . . .
C21 C 0.2165(4) 0.7166(3) 0.4094(4) 0.0173(8) Uani 1 1 d . . . . .
H21 H 0.127733 0.728298 0.417904 0.021 Uiso 1 1 calc R U . . .
C14 C 0.3136(5) 0.1009(3) 0.5105(4) 0.0204(9) Uani 1 1 d . . . . .
H14 H 0.362421 0.016239 0.534528 0.024 Uiso 1 1 calc R U . . .
C15 C 0.1891(5) 0.1486(3) 0.4892(4) 0.0198(9) Uani 1 1 d . . . . .
H15 H 0.141265 0.101751 0.495641 0.024 Uiso 1 1 calc R U . . .
C35 C 1.1095(5) 0.1137(3) -0.0080(4) 0.0187(8) Uani 1 1 d . . . . .
H35 H 1.176819 0.026722 -0.028421 0.022 Uiso 1 1 calc R U . . .
C16 C 0.1495(4) 0.2798(3) 0.4564(4) 0.0169(8) Uani 1 1 d . . . . .
H16 H 0.070522 0.335577 0.436647 0.020 Uiso 1 1 calc R U . . .
C3 C 1.0283(5) 0.1211(4) 0.2921(4) 0.0224(9) Uani 1 1 d . . . . .
H3 H 1.118862 0.090753 0.292347 0.027 Uiso 1 1 calc R U . . .
C5 C 0.8369(4) 0.1278(3) 0.2762(4) 0.0181(8) Uani 1 1 d . . . . .
C12 C 0.4206(5) 0.2315(3) 0.1894(4) 0.0181(8) Uani 1 1 d . . . . .
H12 H 0.398293 0.319125 0.171269 0.022 Uiso 1 1 calc R U . . .
C11 C 0.3450(5) 0.1697(4) 0.1890(4) 0.0207(9) Uani 1 1 d . . . . .
H11 H 0.263346 0.208427 0.171498 0.025 Uiso 1 1 calc R U . . .
C2 C 0.9188(5) 0.2502(4) 0.3123(4) 0.0211(9) Uani 1 1 d . . . . .
H2 H 0.923124 0.320835 0.329766 0.025 Uiso 1 1 calc R U . . .
C33 C 1.0042(4) 0.3277(3) 0.0447(4) 0.0175(8) Uani 1 1 d . . . . .
H33 H 0.989927 0.406540 0.065346 0.021 Uiso 1 1 calc R U . . .
C1 C 0.8027(5) 0.2548(3) 0.3020(4) 0.0178(8) Uani 1 1 d . . . . .
H1 H 0.716056 0.329585 0.310578 0.021 Uiso 1 1 calc R U . . .
C9 C 0.5301(4) 0.0210(3) 0.2393(4) 0.0193(9) Uani 1 1 d . . . . .
H9 H 0.594083 -0.057551 0.260693 0.023 Uiso 1 1 calc R U . . .
C24 C 0.4487(5) 0.6219(3) 0.3895(4) 0.0188(9) Uani 1 1 d . . . . .
H24 H 0.541307 0.559792 0.382862 0.023 Uiso 1 1 calc R U . . .
C22 C 0.2540(5) 0.8156(3) 0.3979(4) 0.0196(9) Uani 1 1 d . . . . .
H22 H 0.193440 0.905277 0.398979 0.023 Uiso 1 1 calc R U . . .
C18 C 0.2459(4) 0.4399(3) 0.4310(4) 0.0163(8) Uani 1 1 d . . . . .
H18 H 0.166488 0.507964 0.417463 0.020 Uiso 1 1 calc R U . . .
C25 C 0.4326(5) 0.5854(3) 0.1262(4) 0.0194(9) Uani 1 1 d . . . . .
H25 H 0.439042 0.502112 0.133148 0.023 Uiso 1 1 calc R U . . .
C4 C 0.9775(5) 0.0452(4) 0.2713(4) 0.0219(9) Uani 1 1 d . . . . .
H4 H 1.028184 -0.044638 0.256765 0.026 Uiso 1 1 calc R U . . .
C26 C 0.3075(5) 0.7050(4) 0.1376(4) 0.0215(9) Uani 1 1 d . . . . .
H26 H 0.217653 0.714747 0.151911 0.026 Uiso 1 1 calc R U . . .
C19 C 0.3452(4) 0.4669(3) 0.4237(4) 0.0163(8) Uani 1 1 d . . . . .
H19 H 0.428095 0.397111 0.430590 0.020 Uiso 1 1 calc R U . . .
C23 C 0.3971(5) 0.7583(3) 0.3846(4) 0.0199(9) Uani 1 1 d . . . . .
H23 H 0.448905 0.802591 0.374398 0.024 Uiso 1 1 calc R U . . .
C34 C 1.1333(4) 0.2096(4) 0.0172(4) 0.0184(8) Uani 1 1 d . . . . .
H34 H 1.219454 0.197145 0.015845 0.022 Uiso 1 1 calc R U . . .
C20 C 0.3378(4) 0.5949(3) 0.4059(4) 0.0151(8) Uani 1 1 d . . . . .
C32 C 0.9011(4) 0.3055(3) 0.0354(4) 0.0150(8) Uani 1 1 d . . . . .
C29 C 0.5450(5) 0.6126(3) 0.1028(4) 0.0174(8) Uani 1 1 d . . . . .
C36 C 0.9662(4) 0.1724(3) 0.0032(4) 0.0160(8) Uani 1 1 d . . . . .
H36 H 0.921711 0.131229 -0.008379 0.019 Uiso 1 1 calc R U . . .
C27 C 0.3427(5) 0.8064(3) 0.1235(4) 0.0206(9) Uani 1 1 d . . . . .
H27 H 0.280122 0.895769 0.127052 0.025 Uiso 1 1 calc R U . . .
C28 C 0.4883(4) 0.7502(3) 0.1030(4) 0.0181(8) Uani 1 1 d . . . . .
H28 H 0.539056 0.795882 0.091506 0.022 Uiso 1 1 calc R U . . .
C31 C 0.7522(4) 0.3960(3) 0.0592(4) 0.0151(8) Uani 1 1 d . . . . .
H31 H 0.693479 0.362725 0.061144 0.018 Uiso 1 1 calc R U . . .
C7 C 0.6290(4) 0.1727(3) 0.2409(4) 0.0171(8) Uani 1 1 d . . . . .
H7 H 0.600438 0.261471 0.245648 0.020 Uiso 1 1 calc R U . . .
C30 C 0.6934(4) 0.5229(3) 0.0784(4) 0.0171(8) Uani 1 1 d . . . . .
H30 H 0.752237 0.556332 0.075924 0.021 Uiso 1 1 calc R U . . .
C37 C 0.0883(5) 0.3378(4) 0.7502(5) 0.0239(9) Uani 1 1 d . . . . .
H37A H 0.067753 0.283274 0.816510 0.029 Uiso 1 1 calc R U . . .
H37B H 0.116978 0.292068 0.681342 0.029 Uiso 1 1 calc R U . . .
C6 C 0.7508(4) 0.0896(3) 0.2527(4) 0.0180(8) Uani 1 1 d . . . . .
H6 H 0.783064 0.000486 0.245220 0.022 Uiso 1 1 calc R U . . .

loop_
_atom_site_aniso_label
_atom_site_aniso_U_11
_atom_site_aniso_U_22
_atom_site_aniso_U_33
_atom_site_aniso_U_23
_atom_site_aniso_U_13
_atom_site_aniso_U_12
Fe1 0.0126(3) 0.0152(3) 0.0102(3) 0.00074(18) -0.0032(2) -0.0063(2)
Fe2 0.0132(3) 0.0131(3) 0.0118(3) -0.00014(18) -0.0028(2) -0.0073(2)
Fe3 0.0154(3) 0.0127(3) 0.0102(3) -0.00019(18) -0.0040(2) -0.0064(2)
Cl1 0.0321(6) 0.0450(6) 0.0278(8) -0.0032(5) -0.0101(6) -0.0205(5)
Cl2 0.0331(7) 0.0449(7) 0.0472(10) 0.0079(6) -0.0192(7) -0.0119(5)
C17 0.0133(18) 0.0172(17) 0.014(2) -0.0005(13) -0.0033(16) -0.0073(13)
C13 0.0176(19) 0.0185(17) 0.013(2) 0.0013(13) -0.0065(17) -0.0081(14)
C8 0.0153(19) 0.0237(18) 0.012(2) -0.0048(14) -0.0004(17) -0.0108(14)
C10 0.028(2) 0.0230(19) 0.020(3) -0.0035(15) -0.006(2) -0.0159(16)
C21 0.018(2) 0.0151(17) 0.012(2) -0.0013(13) -0.0024(17) -0.0050(14)
C14 0.025(2) 0.0147(17) 0.016(2) 0.0025(13) -0.0048(19) -0.0086(15)
C15 0.019(2) 0.0199(18) 0.018(2) -0.0020(14) 0.0006(18) -0.0127(15)
C35 0.0164(19) 0.0212(18) 0.013(2) -0.0021(13) -0.0033(17) -0.0060(14)
C16 0.0123(18) 0.0173(17) 0.016(2) -0.0012(13) -0.0016(17) -0.0059(13)
C3 0.023(2) 0.032(2) 0.017(3) 0.0083(16) -0.011(2) -0.0166(17)
C5 0.018(2) 0.0202(18) 0.015(2) 0.0023(13) -0.0042(18) -0.0104(14)
C12 0.021(2) 0.0214(18) 0.013(2) 0.0029(13) -0.0054(18) -0.0126(15)
C11 0.025(2) 0.028(2) 0.014(2) 0.0006(15) -0.0093(19) -0.0147(16)
C2 0.027(2) 0.029(2) 0.010(2) 0.0026(15) -0.0055(19) -0.0177(17)
C33 0.020(2) 0.0219(18) 0.012(2) 0.0032(13) -0.0045(17) -0.0131(15)
C1 0.019(2) 0.0204(18) 0.010(2) -0.0025(13) -0.0029(17) -0.0075(14)
C9 0.017(2) 0.0164(17) 0.017(2) -0.0060(13) 0.0022(17) -0.0065(14)
C24 0.024(2) 0.0180(18) 0.016(2) 0.0016(13) -0.0100(19) -0.0099(15)
C22 0.030(2) 0.0133(17) 0.012(2) -0.0017(13) -0.0059(18) -0.0083(15)
C18 0.0180(19) 0.0126(16) 0.014(2) -0.0011(12) -0.0047(17) -0.0045(13)
C25 0.025(2) 0.0216(18) 0.014(2) -0.0038(14) -0.0081(19) -0.0095(15)
C4 0.020(2) 0.0192(18) 0.023(3) 0.0090(15) -0.0083(19) -0.0097(15)
C26 0.019(2) 0.029(2) 0.016(2) -0.0029(15) -0.0094(19) -0.0078(16)
C19 0.020(2) 0.0121(16) 0.014(2) 0.0004(12) -0.0052(17) -0.0061(13)
C23 0.031(2) 0.0204(18) 0.017(2) 0.0021(14) -0.011(2) -0.0169(16)
C34 0.0151(19) 0.0286(19) 0.012(2) 0.0033(14) -0.0041(17) -0.0128(15)
C20 0.0171(19) 0.0161(16) 0.012(2) 0.0012(12) -0.0048(17) -0.0089(14)
C32 0.0163(19) 0.0147(16) 0.010(2) -0.0018(12) -0.0032(16) -0.0052(13)
C29 0.021(2) 0.0173(17) 0.009(2) -0.0013(13) -0.0036(17) -0.0062(14)
C36 0.019(2) 0.0189(17) 0.010(2) -0.0007(13) -0.0061(17) -0.0082(14)
C27 0.023(2) 0.0168(17) 0.013(2) -0.0002(13) -0.0079(18) -0.0017(15)
C28 0.020(2) 0.0156(17) 0.011(2) 0.0020(13) -0.0002(17) -0.0083(14)
C31 0.0159(19) 0.0191(17) 0.010(2) -0.0007(13) -0.0057(17) -0.0072(14)
C7 0.0167(19) 0.0202(17) 0.014(2) -0.0009(13) -0.0012(16) -0.0113(14)
C30 0.019(2) 0.0198(17) 0.011(2) -0.0005(13) -0.0033(17) -0.0087(14)
C37 0.029(2) 0.029(2) 0.016(2) 0.0007(15) -0.008(2) -0.0164(17)
C6 0.0165(19) 0.0183(17) 0.015(2) -0.0008(13) 0.0007(17) -0.0101(14)

loop_
_atom_type_symbol
_atom_type_description
_atom_type_scat_dispersion_real
_atom_type_scat_dispersion_imag
_atom_type_scat_source
C C 0.0033 0.0016 'International Tables Vol C Tables 4.2.6.8 and 6.1.1.4'
H H 0.0000 0.0000 'International Tables Vol C Tables 4.2.6.8 and 6.1.1.4'
Cl Cl 0.1484 0.1585 'International Tables Vol C Tables 4.2.6.8 and 6.1.1.4'
Fe Fe 0.3463 0.8444 'International Tables Vol C Tables 4.2.6.8 and 6.1.1.4'

loop_
_geom_angle_atom_site_label_1
_geom_angle_atom_site_label_2
_geom_angle_atom_site_label_3
_geom_angle
_geom_angle_site_symmetry_1
_geom_angle_site_symmetry_3
_geom_angle_publ_flag
C3 Fe1 C35 122.72(18) . . ?
C3 Fe1 C5 69.17(18) . . ?
C3 Fe1 C2 40.61(17) . . ?
C3 Fe1 C1 68.28(18) . . ?
C3 Fe1 C4 40.88(17) . . ?
C3 Fe1 C34 111.04(18) . . ?
C3 Fe1 C36 155.28(16) . . ?
C5 Fe1 C35 128.11(17) . . ?
C5 Fe1 C2 68.82(18) . . ?
C5 Fe1 C34 167.64(15) . . ?
C2 Fe1 C35 155.55(18) . . ?
C33 Fe1 C35 69.19(17) . . ?
C33 Fe1 C3 127.66(17) . . ?
C33 Fe1 C5 148.69(16) . . ?
C33 Fe1 C2 105.75(17) . . ?
C33 Fe1 C1 114.71(16) . . ?
C33 Fe1 C4 167.52(18) . . ?
C33 Fe1 C34 41.18(16) . . ?
C33 Fe1 C36 69.51(17) . . ?
C1 Fe1 C35 164.09(18) . . ?
C1 Fe1 C5 41.16(16) . . ?
C1 Fe1 C2 40.21(18) . . ?
C1 Fe1 C4 68.46(17) . . ?
C1 Fe1 C34 151.10(16) . . ?
C1 Fe1 C36 124.61(17) . . ?
C4 Fe1 C35 111.32(17) . . ?
C4 Fe1 C5 41.00(16) . . ?
C4 Fe1 C2 68.36(18) . . ?
C4 Fe1 C34 131.20(17) . . ?
C4 Fe1 C36 119.52(17) . . ?
C34 Fe1 C35 40.67(16) . . ?
C34 Fe1 C2 119.92(18) . . ?
C32 Fe1 C35 69.18(15) . . ?
C32 Fe1 C3 163.05(16) . . ?
C32 Fe1 C5 114.56(17) . . ?
C32 Fe1 C2 123.62(15) . . ?
C32 Fe1 C33 41.22(16) . . ?
C32 Fe1 C1 103.05(16) . . ?
C32 Fe1 C4 151.23(17) . . ?
C32 Fe1 C34 69.10(16) . . ?
C32 Fe1 C36 41.57(14) . . ?
C36 Fe1 C35 40.63(16) . . ?
C36 Fe1 C5 105.71(18) . . ?
C36 Fe1 C2 161.95(16) . . ?
C36 Fe1 C34 68.67(17) . . ?
C13 Fe2 C17 40.80(14) . . ?
C13 Fe2 C8 104.48(17) . . ?
C13 Fe2 C10 151.82(16) . . ?
C13 Fe2 C15 69.04(18) . . ?
C13 Fe2 C16 68.78(16) . . ?
C13 Fe2 C11 164.53(15) . . ?
C13 Fe2 C9 117.07(17) . . ?
C8 Fe2 C17 114.97(16) . . ?
C8 Fe2 C10 68.43(17) . . ?
C8 Fe2 C15 166.51(17) . . ?
C8 Fe2 C16 149.72(15) . . ?
C8 Fe2 C9 40.83(15) . . ?
C10 Fe2 C17 167.28(16) . . ?
C14 Fe2 C17 68.17(15) . . ?
C14 Fe2 C13 40.98(16) . . ?
C14 Fe2 C8 127.04(18) . . ?
C14 Fe2 C10 120.52(16) . . ?
C14 Fe2 C15 40.57(18) . . ?
C14 Fe2 C16 67.98(17) . . ?
C14 Fe2 C11 153.82(17) . . ?
C14 Fe2 C9 109.38(17) . . ?
C15 Fe2 C17 68.41(16) . . ?
C15 Fe2 C10 111.36(17) . . ?
C15 Fe2 C16 40.45(15) . . ?
C15 Fe2 C9 130.47(15) . . ?
C16 Fe2 C17 40.68(15) . . ?
C16 Fe2 C10 130.97(18) . . ?
C16 Fe2 C9 168.62(16) . . ?
C12 Fe2 C17 105.97(16) . . ?
C12 Fe2 C13 125.41(17) . . ?
C12 Fe2 C8 41.06(16) . . ?
C12 Fe2 C10 67.99(17) . . ?
C12 Fe2 C14 164.57(18) . . ?
C12 Fe2 C15 152.27(17) . . ?
C12 Fe2 C16 117.57(16) . . ?
C12 Fe2 C11 40.77(17) . . ?
C12 Fe2 C9 68.04(17) . . ?
C11 Fe2 C17 127.86(15) . . ?
C11 Fe2 C8 69.07(18) . . ?
C11 Fe2 C10 40.42(16) . . ?
C11 Fe2 C15 120.14(19) . . ?
C11 Fe2 C16 109.28(18) . . ?
C11 Fe2 C9 67.86(18) . . ?
C9 Fe2 C17 149.84(17) . . ?
C9 Fe2 C10 39.88(18) . . ?
C21 Fe3 C22 40.30(16) . . ?
C21 Fe3 C25 122.15(18) . . ?
C21 Fe3 C23 68.21(18) . . ?
C21 Fe3 C20 41.02(14) . . ?
C21 Fe3 C29 159.32(15) . . ?
C24 Fe3 C21 68.46(18) . . ?
C24 Fe3 C22 67.79(16) . . ?
C24 Fe3 C25 123.92(15) . . ?
C24 Fe3 C23 40.56(14) . . ?
C24 Fe3 C20 40.54(17) . . ?
C24 Fe3 C29 110.64(17) . . ?
C22 Fe3 C29 160.02(17) . . ?
C25 Fe3 C22 157.90(19) . . ?
C25 Fe3 C23 160.36(17) . . ?
C25 Fe3 C29 39.92(18) . . ?
C26 Fe3 C21 104.63(19) . . ?
C26 Fe3 C24 158.14(16) . . ?
C26 Fe3 C22 121.13(17) . . ?
C26 Fe3 C25 40.96(15) . . ?
C26 Fe3 C23 157.99(16) . . ?
C26 Fe3 C20 120.82(18) . . ?
C26 Fe3 C29 68.15(18) . . ?
C26 Fe3 C28 68.59(19) . . ?
C23 Fe3 C22 40.20(18) . . ?
C23 Fe3 C29 125.49(18) . . ?
C20 Fe3 C22 68.04(15) . . ?
C20 Fe3 C25 107.60(16) . . ?
C20 Fe3 C23 68.28(16) . . ?
C20 Fe3 C29 124.70(15) . . ?
C27 Fe3 C21 119.62(17) . . ?
C27 Fe3 C24 160.64(18) . . ?
C27 Fe3 C22 106.12(16) . . ?
C27 Fe3 C25 68.66(16) . . ?
C27 Fe3 C26 40.90(18) . . ?
C27 Fe3 C23 123.07(16) . . ?
C27 Fe3 C20 156.21(18) . . ?
C27 Fe3 C29 68.42(16) . . ?
C27 Fe3 C28 40.91(18) . . ?
C28 Fe3 C21 156.85(14) . . ?
C28 Fe3 C24 125.71(18) . . ?
C28 Fe3 C22 122.92(15) . . ?
C28 Fe3 C25 68.05(18) . . ?
C28 Fe3 C23 109.37(18) . . ?
C28 Fe3 C20 161.42(16) . . ?
C28 Fe3 C29 40.53(14) . . ?
C13 C17 Fe2 68.6(2) . . ?
C13 C17 C16 107.7(3) . . ?
C13 C17 C18 126.4(4) . . ?
C16 C17 Fe2 69.2(2) . . ?
C16 C17 C18 125.9(3) . . ?
C18 C17 Fe2 127.0(3) . . ?
Fe2 C13 H13 125.1 . . ?
C17 C13 Fe2 70.6(2) . . ?
C17 C13 H13 126.4 . . ?
C14 C13 Fe2 69.4(2) . . ?
C14 C13 C17 107.1(3) . . ?
C14 C13 H13 126.4 . . ?
C12 C8 Fe2 68.8(3) . . ?
C12 C8 C9 106.2(4) . . ?
C12 C8 C7 124.4(3) . . ?
C9 C8 Fe2 70.1(2) . . ?
C9 C8 C7 129.2(4) . . ?
C7 C8 Fe2 121.6(3) . . ?
Fe2 C10 H10 126.8 . . ?
C11 C10 Fe2 69.0(2) . . ?
C11 C10 H10 125.8 . . ?
C9 C10 Fe2 69.9(2) . . ?
C9 C10 H10 125.8 . . ?
C9 C10 C11 108.3(3) . . ?
Fe3 C21 H21 125.2 . . ?
C22 C21 Fe3 70.4(3) . . ?
C22 C21 H21 126.2 . . ?
C22 C21 C20 107.7(4) . . ?
C20 C21 Fe3 69.8(2) . . ?
C20 C21 H21 126.2 . . ?
Fe2 C14 H14 126.3 . . ?
C13 C14 Fe2 69.6(2) . . ?
C13 C14 H14 125.4 . . ?
C15 C14 Fe2 70.3(3) . . ?
C15 C14 C13 109.2(3) . . ?
C15 C14 H14 125.4 . . ?
Fe2 C15 H15 126.3 . . ?
C14 C15 Fe2 69.1(3) . . ?
C14 C15 H15 126.3 . . ?
C14 C15 C16 107.4(3) . . ?
C16 C15 Fe2 69.9(2) . . ?
C16 C15 H15 126.3 . . ?
Fe1 C35 H35 127.5 . . ?
C34 C35 Fe1 69.2(3) . . ?
C34 C35 H35 126.1 . . ?
C36 C35 Fe1 68.8(2) . . ?
C36 C35 H35 126.1 . . ?
C36 C35 C34 107.9(3) . . ?
Fe2 C16 H16 126.1 . . ?
C17 C16 Fe2 70.1(2) . . ?
C17 C16 H16 125.8 . . ?
C15 C16 Fe2 69.7(2) . . ?
C15 C16 C17 108.5(3) . . ?
C15 C16 H16 125.8 . . ?
Fe1 C3 H3 125.6 . . ?
C2 C3 Fe1 70.3(3) . . ?
C2 C3 H3 126.1 . . ?
C2 C3 C4 107.9(4) . . ?
C4 C3 Fe1 69.6(3) . . ?
C4 C3 H3 126.1 . . ?
C1 C5 Fe1 69.3(3) . . ?
C1 C5 C6 127.6(4) . . ?
C4 C5 Fe1 69.4(3) . . ?
C4 C5 C1 106.4(4) . . ?
C4 C5 C6 125.9(3) . . ?
C6 C5 Fe1 123.5(3) . . ?
Fe2 C12 H12 125.7 . . ?
C8 C12 Fe2 70.2(3) . . ?
C8 C12 H12 125.5 . . ?
C11 C12 Fe2 70.3(3) . . ?
C11 C12 C8 109.1(3) . . ?
C11 C12 H12 125.5 . . ?
Fe2 C11 H11 125.8 . . ?
C10 C11 Fe2 70.6(3) . . ?
C10 C11 H11 126.3 . . ?
C12 C11 Fe2 68.9(3) . . ?
C12 C11 C10 107.5(4) . . ?
C12 C11 H11 126.3 . . ?
Fe1 C2 H2 127.2 . . ?
C3 C2 Fe1 69.1(3) . . ?
C3 C2 H2 126.0 . . ?
C1 C2 Fe1 69.3(3) . . ?
C1 C2 C3 108.0(3) . . ?
C1 C2 H2 126.0 . . ?
Fe1 C33 H33 125.6 . . ?
C34 C33 Fe1 70.6(2) . . ?
C34 C33 H33 126.0 . . ?
C32 C33 Fe1 69.4(2) . . ?
C32 C33 H33 126.0 . . ?
C32 C33 C34 108.0(3) . . ?
Fe1 C1 H1 126.1 . . ?
C5 C1 Fe1 69.6(3) . . ?
C5 C1 H1 125.4 . . ?
C2 C1 Fe1 70.5(3) . . ?
C2 C1 C5 109.1(3) . . ?
C2 C1 H1 125.4 . . ?
Fe2 C9 H9 126.8 . . ?
C8 C9 Fe2 69.0(2) . . ?
C8 C9 H9 125.5 . . ?
C10 C9 Fe2 70.2(2) . . ?
C10 C9 C8 109.0(3) . . ?
C10 C9 H9 125.5 . . ?
Fe3 C24 H24 125.6 . . ?
C23 C24 Fe3 70.2(2) . . ?
C23 C24 H24 125.7 . . ?
C20 C24 Fe3 70.1(2) . . ?
C20 C24 H24 125.7 . . ?
C20 C24 C23 108.6(4) . . ?
Fe3 C22 H22 126.9 . . ?
C21 C22 Fe3 69.3(2) . . ?
C21 C22 H22 125.6 . . ?
C21 C22 C23 108.8(3) . . ?
C23 C22 Fe3 69.8(2) . . ?
C23 C22 H22 125.6 . . ?
C17 C18 H18 117.4 . . ?
C19 C18 C17 125.2(3) . . ?
C19 C18 H18 117.4 . . ?
Fe3 C25 H25 125.8 . . ?
C26 C25 Fe3 68.7(2) . . ?
C26 C25 H25 125.7 . . ?
C29 C25 Fe3 71.3(2) . . ?
C29 C25 H25 125.7 . . ?
C29 C25 C26 108.6(3) . . ?
Fe1 C4 H4 126.7 . . ?
C3 C4 Fe1 69.5(2) . . ?
C3 C4 C5 108.6(3) . . ?
C3 C4 H4 125.7 . . ?
C5 C4 Fe1 69.6(2) . . ?
C5 C4 H4 125.7 . . ?
Fe3 C26 H26 126.0 . . ?
C25 C26 Fe3 70.4(2) . . ?
C25 C26 H26 126.2 . . ?
C27 C26 Fe3 69.1(2) . . ?
C27 C26 C25 107.7(4) . . ?
C27 C26 H26 126.2 . . ?
C18 C19 H19 117.1 . . ?
C18 C19 C20 125.7(3) . . ?
C20 C19 H19 117.1 . . ?
Fe3 C23 H23 126.1 . . ?
C24 C23 Fe3 69.2(2) . . ?
C24 C23 H23 126.2 . . ?
C22 C23 Fe3 70.0(2) . . ?
C22 C23 C24 107.6(4) . . ?
C22 C23 H23 126.2 . . ?
Fe1 C34 H34 127.3 . . ?
C35 C34 Fe1 70.1(3) . . ?
C35 C34 C33 108.2(4) . . ?
C35 C34 H34 125.9 . . ?
C33 C34 Fe1 68.2(2) . . ?
C33 C34 H34 125.9 . . ?
C21 C20 Fe3 69.2(2) . . ?
C21 C20 C19 127.1(4) . . ?
C24 C20 Fe3 69.4(2) . . ?
C24 C20 C21 107.3(3) . . ?
C24 C20 C19 125.5(3) . . ?
C19 C20 Fe3 129.8(3) . . ?
C33 C32 Fe1 69.4(2) . . ?
C33 C32 C36 107.9(3) . . ?
C33 C32 C31 128.0(3) . . ?
C36 C32 Fe1 70.0(2) . . ?
C36 C32 C31 124.0(4) . . ?
C31 C32 Fe1 123.7(3) . . ?
C25 C29 Fe3 68.7(3) . . ?
C25 C29 C28 107.3(4) . . ?
C25 C29 C30 128.8(3) . . ?
C28 C29 Fe3 67.9(3) . . ?
C28 C29 C30 123.9(4) . . ?
C30 C29 Fe3 130.0(3) . . ?
Fe1 C36 H36 126.6 . . ?
C35 C36 Fe1 70.6(2) . . ?
C35 C36 C32 108.0(3) . . ?
C35 C36 H36 126.0 . . ?
C32 C36 Fe1 68.4(2) . . ?
C32 C36 H36 126.0 . . ?
Fe3 C27 H27 125.3 . . ?
C26 C27 Fe3 70.0(2) . . ?
C26 C27 H27 126.0 . . ?
C26 C27 C28 108.1(3) . . ?
C28 C27 Fe3 70.3(2) . . ?
C28 C27 H27 126.0 . . ?
Fe3 C28 H28 125.4 . . ?
C29 C28 Fe3 71.6(3) . . ?
C29 C28 H28 125.8 . . ?
C27 C28 Fe3 68.8(3) . . ?
C27 C28 C29 108.4(4) . . ?
C27 C28 H28 125.8 . . ?
C32 C31 H31 117.7 . . ?
C30 C31 C32 124.5(4) . . ?
C30 C31 H31 117.7 . . ?
C8 C7 H7 116.7 . . ?
C6 C7 C8 126.7(3) . . ?
C6 C7 H7 116.7 . . ?
C29 C30 H30 117.8 . . ?
C31 C30 C29 124.4(4) . . ?
C31 C30 H30 117.8 . . ?
Cl1 C37 Cl2 111.5(2) . . ?
Cl1 C37 H37A 109.3 . . ?
Cl1 C37 H37B 109.3 . . ?
Cl2 C37 H37A 109.3 . . ?
Cl2 C37 H37B 109.3 . . ?
H37A C37 H37B 108.0 . . ?
C5 C6 H6 118.0 . . ?
C7 C6 C5 124.1(3) . . ?
C7 C6 H6 118.0 . . ?

loop_
_geom_bond_atom_site_label_1
_geom_bond_atom_site_label_2
_geom_bond_distance
_geom_bond_site_symmetry_2
_geom_bond_publ_flag
Fe1 C35 2.073(5) . ?
Fe1 C3 2.047(5) . ?
Fe1 C5 2.051(4) . ?
Fe1 C2 2.063(5) . ?
Fe1 C33 2.030(4) . ?
Fe1 C1 2.047(5) . ?
Fe1 C4 2.047(4) . ?
Fe1 C34 2.061(5) . ?
Fe1 C32 2.029(4) . ?
Fe1 C36 2.050(4) . ?
Fe2 C17 2.075(4) . ?
Fe2 C13 2.048(4) . ?
Fe2 C8 2.051(5) . ?
Fe2 C10 2.070(4) . ?
Fe2 C14 2.045(5) . ?
Fe2 C15 2.062(5) . ?
Fe2 C16 2.064(4) . ?
Fe2 C12 2.032(5) . ?
Fe2 C11 2.050(5) . ?
Fe2 C9 2.066(4) . ?
Fe3 C21 2.057(5) . ?
Fe3 C24 2.057(4) . ?
Fe3 C22 2.072(4) . ?
Fe3 C25 2.067(4) . ?
Fe3 C26 2.044(4) . ?
Fe3 C23 2.070(4) . ?
Fe3 C20 2.066(4) . ?
Fe3 C29 2.101(4) . ?
Fe3 C27 2.032(4) . ?
Fe3 C28 2.052(4) . ?
Cl1 C37 1.758(5) . ?
Cl2 C37 1.769(4) . ?
C17 C13 1.437(5) . ?
C17 C16 1.439(5) . ?
C17 C18 1.467(5) . ?
C13 H13 0.9500 . ?
C13 C14 1.433(5) . ?
C8 C12 1.432(5) . ?
C8 C9 1.436(5) . ?
C8 C7 1.458(6) . ?
C10 H10 0.9500 . ?
C10 C11 1.423(6) . ?
C10 C9 1.411(6) . ?
C21 H21 0.9500 . ?
C21 C22 1.423(5) . ?
C21 C20 1.445(5) . ?
C14 H14 0.9500 . ?
C14 C15 1.424(6) . ?
C15 H15 0.9500 . ?
C15 C16 1.427(5) . ?
C35 H35 0.9500 . ?
C35 C34 1.437(6) . ?
C35 C36 1.432(6) . ?
C16 H16 0.9500 . ?
C3 H3 0.9500 . ?
C3 C2 1.427(6) . ?
C3 C4 1.430(6) . ?
C5 C1 1.441(5) . ?
C5 C4 1.436(6) . ?
C5 C6 1.461(6) . ?
C12 H12 0.9500 . ?
C12 C11 1.422(6) . ?
C11 H11 0.9500 . ?
C2 H2 0.9500 . ?
C2 C1 1.413(6) . ?
C33 H33 0.9500 . ?
C33 C34 1.439(5) . ?
C33 C32 1.428(6) . ?
C1 H1 0.9500 . ?
C9 H9 0.9500 . ?
C24 H24 0.9500 . ?
C24 C23 1.431(5) . ?
C24 C20 1.428(6) . ?
C22 H22 0.9500 . ?
C22 C23 1.424(6) . ?
C18 H18 0.9500 . ?
C18 C19 1.330(6) . ?
C25 H25 0.9500 . ?
C25 C26 1.438(5) . ?
C25 C29 1.423(6) . ?
C4 H4 0.9500 . ?
C26 H26 0.9500 . ?
C26 C27 1.424(6) . ?
C19 H19 0.9500 . ?
C19 C20 1.467(5) . ?
C23 H23 0.9500 . ?
C34 H34 0.9500 . ?
C32 C36 1.447(5) . ?
C32 C31 1.472(5) . ?
C29 C28 1.439(5) . ?
C29 C30 1.465(5) . ?
C36 H36 0.9500 . ?
C27 H27 0.9500 . ?
C27 C28 1.427(6) . ?
C28 H28 0.9500 . ?
C31 H31 0.9500 . ?
C31 C30 1.348(5) . ?
C7 H7 0.9500 . ?
C7 C6 1.341(5) . ?
C30 H30 0.9500 . ?
C37 H37A 0.9900 . ?
C37 H37B 0.9900 . ?
C6 H6 0.9500 . ?

loop_
_geom_torsion_atom_site_label_1
_geom_torsion_atom_site_label_2
_geom_torsion_atom_site_label_3
_geom_torsion_atom_site_label_4
_geom_torsion
_geom_torsion_site_symmetry_1
_geom_torsion_site_symmetry_2
_geom_torsion_site_symmetry_3
_geom_torsion_site_symmetry_4
_geom_torsion_publ_flag
Fe1 C35 C34 C33 -57.7(3) . . . . ?
Fe1 C35 C36 C32 58.4(3) . . . . ?
Fe1 C3 C2 C1 58.5(3) . . . . ?
Fe1 C3 C4 C5 -58.9(3) . . . . ?
Fe1 C5 C1 C2 -59.6(3) . . . . ?
Fe1 C5 C4 C3 58.8(3) . . . . ?
Fe1 C5 C6 C7 -81.7(5) . . . . ?
Fe1 C2 C1 C5 59.0(3) . . . . ?
Fe1 C33 C34 C35 58.9(3) . . . . ?
Fe1 C33 C32 C36 -59.6(3) . . . . ?
Fe1 C33 C32 C31 117.4(5) . . . . ?
Fe1 C32 C36 C35 -59.7(3) . . . . ?
Fe1 C32 C31 C30 99.4(5) . . . . ?
Fe2 C17 C13 C14 -60.1(3) . . . . ?
Fe2 C17 C16 C15 59.3(3) . . . . ?
Fe2 C17 C18 C19 -84.2(5) . . . . ?
Fe2 C13 C14 C15 -59.4(3) . . . . ?
Fe2 C8 C12 C11 -59.7(3) . . . . ?
Fe2 C8 C9 C10 59.0(3) . . . . ?
Fe2 C8 C7 C6 107.2(5) . . . . ?
Fe2 C10 C11 C12 59.3(3) . . . . ?
Fe2 C10 C9 C8 -58.3(3) . . . . ?
Fe2 C14 C15 C16 -59.6(3) . . . . ?
Fe2 C15 C16 C17 -59.5(3) . . . . ?
Fe2 C12 C11 C10 -60.3(3) . . . . ?
Fe3 C21 C22 C23 -58.8(3) . . . . ?
Fe3 C21 C20 C24 59.1(3) . . . . ?
Fe3 C21 C20 C19 -124.9(5) . . . . ?
Fe3 C24 C23 C22 59.7(3) . . . . ?
Fe3 C24 C20 C21 -59.0(3) . . . . ?
Fe3 C24 C20 C19 124.9(4) . . . . ?
Fe3 C22 C23 C24 -59.3(3) . . . . ?
Fe3 C25 C26 C27 59.2(3) . . . . ?
Fe3 C25 C29 C28 -57.1(3) . . . . ?
Fe3 C25 C29 C30 124.9(5) . . . . ?
Fe3 C26 C27 C28 60.3(3) . . . . ?
Fe3 C29 C28 C27 -59.1(3) . . . . ?
Fe3 C29 C30 C31 103.2(5) . . . . ?
Fe3 C27 C28 C29 60.9(3) . . . . ?
C17 C13 C14 Fe2 60.9(3) . . . . ?
C17 C13 C14 C15 1.5(5) . . . . ?
C17 C18 C19 C20 -174.6(4) . . . . ?
C13 C17 C16 Fe2 -57.9(3) . . . . ?
C13 C17 C16 C15 1.3(5) . . . . ?
C13 C17 C18 C19 5.1(7) . . . . ?
C13 C14 C15 Fe2 58.9(3) . . . . ?
C13 C14 C15 C16 -0.7(5) . . . . ?
C8 C12 C11 Fe2 59.7(3) . . . . ?
C8 C12 C11 C10 -0.7(5) . . . . ?
C8 C7 C6 C5 -177.6(5) . . . . ?
C21 C22 C23 Fe3 58.5(3) . . . . ?
C21 C22 C23 C24 -0.8(5) . . . . ?
C14 C15 C16 Fe2 59.1(3) . . . . ?
C14 C15 C16 C17 -0.4(5) . . . . ?
C16 C17 C13 Fe2 58.3(3) . . . . ?
C16 C17 C13 C14 -1.8(5) . . . . ?
C16 C17 C18 C19 -174.0(5) . . . . ?
C3 C2 C1 Fe1 -58.4(3) . . . . ?
C3 C2 C1 C5 0.7(5) . . . . ?
C12 C8 C9 Fe2 -59.6(3) . . . . ?
C12 C8 C9 C10 -0.6(5) . . . . ?
C12 C8 C7 C6 -168.2(5) . . . . ?
C11 C10 C9 Fe2 58.5(3) . . . . ?
C11 C10 C9 C8 0.2(5) . . . . ?
C2 C3 C4 Fe1 60.1(3) . . . . ?
C2 C3 C4 C5 1.2(6) . . . . ?
C33 C32 C36 Fe1 59.3(3) . . . . ?
C33 C32 C36 C35 -0.4(5) . . . . ?
C33 C32 C31 C30 10.3(7) . . . . ?
C1 C5 C4 Fe1 -59.6(3) . . . . ?
C1 C5 C4 C3 -0.8(5) . . . . ?
C1 C5 C6 C7 6.8(8) . . . . ?
C9 C8 C12 Fe2 60.5(3) . . . . ?
C9 C8 C12 C11 0.8(5) . . . . ?
C9 C8 C7 C6 17.9(8) . . . . ?
C9 C10 C11 Fe2 -59.0(3) . . . . ?
C9 C10 C11 C12 0.3(5) . . . . ?
C22 C21 C20 Fe3 -60.5(3) . . . . ?
C22 C21 C20 C24 -1.4(5) . . . . ?
C22 C21 C20 C19 174.7(4) . . . . ?
C18 C17 C13 Fe2 -120.9(4) . . . . ?
C18 C17 C13 C14 179.0(4) . . . . ?
C18 C17 C16 Fe2 121.3(4) . . . . ?
C18 C17 C16 C15 -179.4(4) . . . . ?
C18 C19 C20 Fe3 -83.1(6) . . . . ?
C18 C19 C20 C21 9.7(8) . . . . ?
C18 C19 C20 C24 -174.9(5) . . . . ?
C25 C26 C27 Fe3 -60.0(3) . . . . ?
C25 C26 C27 C28 0.3(5) . . . . ?
C25 C29 C28 Fe3 57.6(3) . . . . ?
C25 C29 C28 C27 -1.5(5) . . . . ?
C25 C29 C30 C31 9.4(8) . . . . ?
C4 C3 C2 Fe1 -59.7(3) . . . . ?
C4 C3 C2 C1 -1.2(5) . . . . ?
C4 C5 C1 Fe1 59.7(3) . . . . ?
C4 C5 C1 C2 0.1(5) . . . . ?
C4 C5 C6 C7 -169.2(5) . . . . ?
C26 C25 C29 Fe3 58.8(3) . . . . ?
C26 C25 C29 C28 1.7(5) . . . . ?
C26 C25 C29 C30 -176.3(4) . . . . ?
C26 C27 C28 Fe3 -60.1(3) . . . . ?
C26 C27 C28 C29 0.8(5) . . . . ?
C23 C24 C20 Fe3 59.9(3) . . . . ?
C23 C24 C20 C21 0.9(5) . . . . ?
C23 C24 C20 C19 -175.2(4) . . . . ?
C34 C35 C36 Fe1 -58.3(3) . . . . ?
C34 C35 C36 C32 0.1(5) . . . . ?
C34 C33 C32 Fe1 60.3(3) . . . . ?
C34 C33 C32 C36 0.7(5) . . . . ?
C34 C33 C32 C31 177.6(4) . . . . ?
C20 C21 C22 Fe3 60.1(3) . . . . ?
C20 C21 C22 C23 1.3(5) . . . . ?
C20 C24 C23 Fe3 -59.8(3) . . . . ?
C20 C24 C23 C22 -0.1(6) . . . . ?
C32 C33 C34 Fe1 -59.5(3) . . . . ?
C32 C33 C34 C35 -0.6(5) . . . . ?
C32 C31 C30 C29 -179.6(4) . . . . ?
C29 C25 C26 Fe3 -60.5(3) . . . . ?
C29 C25 C26 C27 -1.2(5) . . . . ?
C36 C35 C34 Fe1 58.1(3) . . . . ?
C36 C35 C34 C33 0.3(5) . . . . ?
C36 C32 C31 C30 -173.2(4) . . . . ?
C28 C29 C30 C31 -168.4(5) . . . . ?
C31 C32 C36 Fe1 -117.9(4) . . . . ?
C31 C32 C36 C35 -177.6(4) . . . . ?
C7 C8 C12 Fe2 -114.6(4) . . . . ?
C7 C8 C12 C11 -174.3(4) . . . . ?
C7 C8 C9 Fe2 115.1(5) . . . . ?
C7 C8 C9 C10 174.1(5) . . . . ?
C30 C29 C28 Fe3 -124.2(4) . . . . ?
C30 C29 C28 C27 176.6(4) . . . . ?
C6 C5 C1 Fe1 -117.0(5) . . . . ?
C6 C5 C1 C2 -176.6(4) . . . . ?
C6 C5 C4 Fe1 117.1(5) . . . . ?
C6 C5 C4 C3 175.9(4) . . . . ?

loop_
_twin_individual_id
_twin_individual_mass_fraction_refined
_oxdiff_twin_reflns_isolated
_oxdiff_twin_reflns_overlapped
_twin_individual_twin_lattice_type
_twin_individual_twin_matrix_11
_twin_individual_twin_matrix_12
_twin_individual_twin_matrix_13
_twin_individual_twin_matrix_21
_twin_individual_twin_matrix_22
_twin_individual_twin_matrix_23
_twin_individual_twin_matrix_31
_twin_individual_twin_matrix_32
_twin_individual_twin_matrix_33
1 0.58889 7193 6920 ref 1.0000 0.0000 0.0000 0.0000 1.0000 0.0000 0.0000 0.0000 1.0000
2 0.41111 7151 6920 nmt -0.9974 -0.0043 -0.0002 -1.0010 0.9981 -0.0008 0.0278 -0.0524 -1.0006
